data_4089593
loop_
_publ_author_name
'Choy, Sandra W. S.'
'Page, Michael J.'
'Bhadbhade, Mohan'
'Messerle, Barbara A.'

_publ_section_title
;
 Cooperative Catalysis: Large Rate Enhancements with Bimetallic Rhodium
 Complexes
;
_journal_issue 17
_journal_name_full Organometallics
_journal_page_first 4726
_journal_paper_doi 10.1021/om400613b
_journal_volume 32
_journal_year 2013
_chemical_formula_moiety '2(C32 H12 B F24), C20 H16 N6 O4 Rh2, 2(C H2 Cl2)'
_chemical_formula_sum 'C43 H22 B Cl2 F24 N3 O2 Rh'
_chemical_formula_weight 1253.25
_space_group_crystal_system triclinic
_space_group_IT_number 2
_space_group_name_Hall '-P 1'
_space_group_name_H-M_alt 'P -1'
_atom_sites_solution_hydrogens geom
_audit_creation_method SHELXL-2013
_cell_angle_alpha 89.27(3)
_cell_angle_beta 77.53(3)
_cell_angle_gamma 71.80(3)
_cell_formula_units_Z 4
_cell_length_a 12.726(3)
_cell_length_b 14.234(3)
_cell_length_c 28.098(6)
_cell_measurement_reflns_used 9964
_cell_measurement_temperature 100(2)
_cell_measurement_theta_max 22.5
_cell_measurement_theta_min 2.5
_cell_volume 4713(2)
_computing_cell_refinement 'XDS (Kabsch, 1993)'
_computing_data_collection 'BLU-ICE (McPhillips et al., 2002)'
_computing_data_reduction 'XDS (Kabsch, 1993)'
_computing_molecular_graphics 'ORTEP-3 for Windows (Farrugia, 2012)'
_computing_publication_material 'publCIF (Westrip, 2010)'
_computing_structure_refinement 'SHELXL-2013 (Sheldrick, 2013)'
_computing_structure_solution '<i>SHELXS-97</i> (Sheldrick, 2008)'
_diffrn_ambient_temperature 100(2)
_diffrn_detector_type 'ADSC Quantum 210r'
_diffrn_measured_fraction_theta_full 0.912
_diffrn_measured_fraction_theta_max 0.935
_diffrn_measurement_device_type '3-BM1 Australian Synchrotron'
_diffrn_measurement_method 'Phi Scan'
_diffrn_radiation_monochromator Si<111>
_diffrn_radiation_type Synchrotron
_diffrn_radiation_wavelength 0.71073
_diffrn_reflns_av_R_equivalents 0.0475
_diffrn_reflns_av_unetI/netI 0.0369
_diffrn_reflns_Laue_measured_fraction_full 0.912
_diffrn_reflns_Laue_measured_fraction_max 0.935
_diffrn_reflns_limit_h_max 15
_diffrn_reflns_limit_h_min -15
_diffrn_reflns_limit_k_max 16
_diffrn_reflns_limit_k_min -16
_diffrn_reflns_limit_l_max 33
_diffrn_reflns_limit_l_min -33
_diffrn_reflns_number 60477
_diffrn_reflns_point_group_measured_fraction_full 0.912
_diffrn_reflns_point_group_measured_fraction_max 0.935
_diffrn_reflns_theta_full 25.242
_diffrn_reflns_theta_max 24.999
_diffrn_reflns_theta_min 0.743
_diffrn_source 'Synchrotron BM'
_diffrn_standards_decay_% 0
_diffrn_standards_interval_count 0
_diffrn_standards_interval_time 0
_diffrn_standards_number 0
_exptl_absorpt_coefficient_mu 0.613
_exptl_absorpt_correction_type none
_exptl_crystal_colour 'Yellow orange'
_exptl_crystal_density_diffrn 1.766
_exptl_crystal_description Plates
_exptl_crystal_F_000 2468
_exptl_crystal_size_max 0.020
_exptl_crystal_size_mid 0.015
_exptl_crystal_size_min 0.010
_refine_diff_density_max 0.881
_refine_diff_density_min -0.651
_refine_diff_density_rms 0.085
_refine_ls_extinction_method none
_refine_ls_goodness_of_fit_ref 1.014
_refine_ls_hydrogen_treatment constr
_refine_ls_matrix_type full
_refine_ls_number_parameters 1461
_refine_ls_number_reflns 15525
_refine_ls_number_restraints 13
_refine_ls_restrained_S_all 1.014
_refine_ls_R_factor_all 0.0706
_refine_ls_R_factor_gt 0.0544
_refine_ls_shift/su_max 0.046
_refine_ls_shift/su_mean 0.001
_refine_ls_structure_factor_coef Fsqd
_refine_ls_weighting_details
;
 w=1/[\s^2^(Fo^2^)+(0.0358P)^2^+21.3484P]
 where P=(Fo^2^+2Fc^2^)/3
;
_refine_ls_weighting_scheme calc
_refine_ls_wR_factor_gt 0.1198
_refine_ls_wR_factor_ref 0.1286
_reflns_Friedel_coverage 0.000
_reflns_number_gt 12432
_reflns_number_total 15525
_reflns_threshold_expression 'I > 2\s(I)'
_cod_data_source_file om400613b_si_002.cif
_cod_data_source_block sandra2
_cod_original_cell_volume 4712.8(19)
_cod_database_code 4089593
_shelx_space_group_comment
;
The symmetry employed for this shelxl refinement is uniquely defined
by the following loop, which should always be used as a source of
symmetry information in preference to the above space-group names.
They are only intended as comments.
;
_shelx_estimated_absorpt_t_min 0.988
_shelx_estimated_absorpt_t_max 0.994
_shelxl_version_number 2013-2

loop_
_space_group_symop_operation_xyz
'x, y, z'
'-x, -y, -z'

loop_
_atom_site_label
_atom_site_type_symbol
_atom_site_fract_x
_atom_site_fract_y
_atom_site_fract_z
_atom_site_U_iso_or_equiv
_atom_site_adp_type
_atom_site_occupancy
_atom_site_site_symmetry_order
_atom_site_calc_flag
_atom_site_refinement_flags_posn
_atom_site_refinement_flags_adp
_atom_site_refinement_flags_occupancy
_atom_site_disorder_assembly
_atom_site_disorder_group
Rh1 Rh 0.85333(3) -0.09956(3) 0.74019(2) 0.02939(10) Uani 1 1 d . . . . .
O1C O 0.7739(4) -0.2681(3) 0.78057(15) 0.0561(11) Uani 1 1 d . . . . .
O2C O 0.8678(3) -0.0544(3) 0.84215(14) 0.0477(10) Uani 1 1 d . . . . .
C1C C 0.8025(5) -0.2053(4) 0.7655(2) 0.0425(13) Uani 1 1 d . . . . .
C2C C 0.8606(4) -0.0685(4) 0.8042(2) 0.0380(12) Uani 1 1 d . . . . .
N1A N 0.9717(3) -0.1327(3) 0.59226(15) 0.0331(9) Uani 1 1 d . . . . .
N2A N 0.8809(4) -0.1442(3) 0.66644(14) 0.0339(9) Uani 1 1 d . . . . .
N3A N 0.9149(3) 0.0124(3) 0.70481(14) 0.0255(8) Uani 1 1 d . . . . .
C1A C 0.9335(5) -0.2111(4) 0.5921(2) 0.0464(14) Uani 1 1 d . . . . .
H1A H 0.9444 -0.2533 0.5652 0.056 Uiso 1 1 calc R U . . .
C2A C 0.8765(5) -0.2172(4) 0.6379(2) 0.0500(15) Uani 1 1 d . . . . .
H2A H 0.8404 -0.2639 0.6480 0.060 Uiso 1 1 calc R U . . .
C3A C 0.9382(4) -0.0925(3) 0.63845(17) 0.0284(10) Uani 1 1 d . . . . .
C4A C 0.9531(4) -0.0077(3) 0.65839(17) 0.0270(10) Uani 1 1 d . . . . .
H4A H 0.9889 0.0316 0.6389 0.032 Uiso 1 1 calc R U . . .
C5A C 1.0344(5) -0.0953(4) 0.55053(19) 0.0404(12) Uani 1 1 d . . . . .
H54A H 1.0537 -0.1402 0.5225 0.061 Uiso 1 1 calc R U . . .
H54B H 1.1025 -0.0898 0.5579 0.061 Uiso 1 1 calc R U . . .
H54C H 0.9881 -0.0313 0.5438 0.061 Uiso 1 1 calc R U . . .
C1 C 0.8374(4) 0.1616(3) 0.76059(18) 0.0321(11) Uani 1 1 d . . . . .
C2 C 0.9251(4) 0.1006(3) 0.72476(17) 0.0300(10) Uani 1 1 d . . . . .
C3 C 1.0241(5) 0.1243(4) 0.70883(19) 0.0396(12) Uani 1 1 d . . . . .
H3 H 1.0831 0.0831 0.6853 0.047 Uiso 1 1 calc R U . . .
C4 C 1.0360(6) 0.2083(4) 0.7274(2) 0.0494(15) Uani 1 1 d . . . . .
H4 H 1.1023 0.2241 0.7160 0.059 Uiso 1 1 calc R U . . .
C5 C 0.9512(6) 0.2687(4) 0.7625(2) 0.0494(15) Uani 1 1 d . . . . .
H5 H 0.9600 0.3249 0.7754 0.059 Uiso 1 1 calc R U . . .
C6 C 0.8517(5) 0.2458(4) 0.7788(2) 0.0434(14) Uani 1 1 d . . . . .
H6 H 0.7935 0.2877 0.8024 0.052 Uiso 1 1 calc R U . . .
Rh2 Rh 0.63170(3) 0.09809(3) 0.73618(2) 0.03327(11) Uani 1 1 d . . . . .
O1D O 0.7302(3) 0.1561(3) 0.63803(15) 0.0514(10) Uani 1 1 d . . . . .
O2D O 0.4495(4) 0.0597(3) 0.69580(16) 0.0563(11) Uani 1 1 d . . . . .
C1D C 0.6956(4) 0.1319(4) 0.6752(2) 0.0384(12) Uani 1 1 d . . . . .
C2D C 0.5208(5) 0.0721(4) 0.7091(2) 0.0423(13) Uani 1 1 d . . . . .
N1B N 0.5290(4) 0.1167(4) 0.88455(17) 0.0490(12) Uani 1 1 d . . . . .
N2B N 0.5537(4) 0.0813(3) 0.80565(16) 0.0408(10) Uani 1 1 d . . . . .
N3B N 0.7341(3) 0.1384(3) 0.77778(15) 0.0320(9) Uani 1 1 d . . . . .
C1B C 0.4484(5) 0.0774(5) 0.8791(2) 0.0534(16) Uani 1 1 d . . . . .
H1B H 0.3927 0.0671 0.9042 0.064 Uiso 1 1 calc R U . . .
C2B C 0.4628(5) 0.0554(4) 0.8305(2) 0.0500(14) Uani 1 1 d . . . . .
H2B H 0.4184 0.0275 0.8167 0.060 Uiso 1 1 calc R U . . .
C3B C 0.5914(4) 0.1191(4) 0.8395(2) 0.0412(13) Uani 1 1 d . . . . .
C4B C 0.6910(4) 0.1482(4) 0.82397(19) 0.0376(12) Uani 1 1 d . . . . .
H4B H 0.7225 0.1728 0.8460 0.045 Uiso 1 1 calc R U . . .
C5B C 0.5464(6) 0.1494(6) 0.9306(2) 0.072(2) Uani 1 1 d . . . . .
H3XA H 0.6127 0.1028 0.9382 0.108 Uiso 1 1 calc R U . . .
H3XB H 0.4814 0.1533 0.9563 0.108 Uiso 1 1 calc R U . . .
H3XC H 0.5565 0.2134 0.9276 0.108 Uiso 1 1 calc R U . . .
B1H B 0.3150(4) 0.3023(4) 0.60721(19) 0.0234(10) Uani 1 1 d . . . . .
C11H C 0.3806(4) 0.1831(3) 0.59344(16) 0.0229(9) Uani 1 1 d . . . . .
C12H C 0.4953(4) 0.1490(3) 0.56974(17) 0.0273(10) Uani 1 1 d . . . . .
H12H H 0.5329 0.1950 0.5602 0.033 Uiso 1 1 calc R U . . .
C13H C 0.5548(4) 0.0488(3) 0.56001(17) 0.0307(11) Uani 1 1 d . . . . .
C14H C 0.5016(4) -0.0218(3) 0.57259(17) 0.0315(11) Uani 1 1 d . . . . .
H14H H 0.5410 -0.0888 0.5653 0.038 Uiso 1 1 calc R U . . .
C15H C 0.3889(4) 0.0095(3) 0.59619(18) 0.0296(10) Uani 1 1 d . . . . .
C16H C 0.3309(4) 0.1098(3) 0.60700(16) 0.0260(10) Uani 1 1 d . . . . .
H16H H 0.2556 0.1288 0.6240 0.031 Uiso 1 1 calc R U . . .
C17H C 0.6796(4) 0.0153(4) 0.5374(2) 0.0429(13) Uani 1 1 d . . . . .
C18H C 0.3291(5) -0.0649(4) 0.6116(2) 0.0436(13) Uani 1 1 d . . . . .
F117 F 0.7157(3) 0.0829(3) 0.51449(19) 0.0979(18) Uani 1 1 d . . . . .
F217 F 0.7424(3) -0.0144(3) 0.57082(14) 0.0689(11) Uani 1 1 d . . . . .
F317 F 0.7115(3) -0.0634(3) 0.50632(14) 0.0659(10) Uani 1 1 d . . . . .
F118 F 0.3272(4) -0.0878(4) 0.65682(16) 0.0933(16) Uani 1 1 d . . . . .
F218 F 0.3726(3) -0.1480(2) 0.58407(18) 0.0847(14) Uani 1 1 d . . . . .
F318 F 0.2197(3) -0.0320(2) 0.60849(14) 0.0577(9) Uani 1 1 d . . . . .
C21H C 0.1757(4) 0.3293(3) 0.62023(16) 0.0242(9) Uani 1 1 d . . . . .
C22H C 0.1228(4) 0.2845(3) 0.59254(17) 0.0275(10) Uani 1 1 d . . . . .
H22H H 0.1679 0.2359 0.5684 0.033 Uiso 1 1 calc R U . . .
C23H C 0.0064(4) 0.3101(3) 0.59984(17) 0.0283(10) Uani 1 1 d . . . . .
C24H C -0.0644(4) 0.3837(4) 0.63434(18) 0.0313(11) Uani 1 1 d . . . . .
H24H H -0.1428 0.4003 0.6395 0.038 Uiso 1 1 calc R U . . .
C25H C -0.0147(4) 0.4320(3) 0.66113(17) 0.0292(10) Uani 1 1 d . . . . .
C26H C 0.1029(4) 0.4049(3) 0.65390(16) 0.0256(10) Uani 1 1 d . . . . .
H26H H 0.1339 0.4386 0.6723 0.031 Uiso 1 1 calc R U . . .
C27H C -0.0417(4) 0.2567(4) 0.56920(19) 0.0346(11) Uani 1 1 d . . . . .
C28H C -0.0882(4) 0.5134(4) 0.6980(2) 0.0395(12) Uani 1 1 d . . . . .
F127 F 0.0167(6) 0.2467(5) 0.5207(2) 0.0392(14) Uiso 0.6 1 d . . P A 1
F227 F -0.0332(6) 0.1650(4) 0.5824(2) 0.0327(14) Uiso 0.6 1 d . . P A 1
F327 F -0.1489(6) 0.3006(5) 0.5686(3) 0.0441(17) Uiso 0.6 1 d . . P A 1
F427 F 0.0389(13) 0.2035(13) 0.5269(6) 0.038(4) Uiso 0.2 1 d . . P A 2
F527 F -0.0843(16) 0.1932(13) 0.5957(6) 0.044(4) Uiso 0.2 1 d . . P A 2
F627 F -0.1241(12) 0.3127(10) 0.5503(6) 0.026(3) Uiso 0.2 1 d . . P A 2
F727 F -0.0317(14) 0.2802(11) 0.5262(5) 0.030(3) Uiso 0.2 1 d . . P A 3
F827 F -0.1631(14) 0.2848(12) 0.5857(7) 0.038(5) Uiso 0.2 1 d . . P A 3
F927 F 0.0019(13) 0.1532(10) 0.5695(6) 0.022(4) Uiso 0.2 1 d . . P A 3
F128 F -0.1927(7) 0.5573(7) 0.6919(4) 0.052(2) Uiso 0.45 1 d . . P B 1
F228 F -0.0503(5) 0.5069(4) 0.7404(2) 0.0305(13) Uiso 0.45 1 d . . P B 1
F328 F -0.0480(7) 0.5982(6) 0.6917(3) 0.0466(18) Uiso 0.45 1 d . . P B 1
F428 F -0.0407(11) 0.5630(10) 0.7152(5) 0.062(3) Uiso 0.3 1 d . . P B 2
F528 F -0.1054(10) 0.4930(7) 0.7422(4) 0.038(2) Uiso 0.3 1 d . . P B 2
F628 F -0.1642(9) 0.4754(8) 0.7323(4) 0.040(2) Uiso 0.3 1 d . . P B 2
F728 F -0.1708(10) 0.5796(8) 0.6778(4) 0.023(3) Uiso 0.25 1 d . . P B 3
F828 F -0.0971(12) 0.5994(9) 0.6816(4) 0.038(3) Uiso 0.25 1 d . . P B 3
F928 F -0.1932(9) 0.5116(9) 0.7118(5) 0.032(2) Uiso 0.25 1 d . . P B 3
C31H C 0.3374(3) 0.3672(3) 0.55974(16) 0.0241(9) Uani 1 1 d . . . . .
C32H C 0.3474(4) 0.3307(3) 0.51261(17) 0.0279(10) Uani 1 1 d . . . . .
H32H H 0.3538 0.2645 0.5077 0.033 Uiso 1 1 calc R U . . .
C33H C 0.3481(4) 0.3893(3) 0.47263(18) 0.0312(11) Uani 1 1 d . . . . .
C34H C 0.3419(4) 0.4879(3) 0.47847(18) 0.0328(11) Uani 1 1 d . . . . .
H34H H 0.3442 0.5273 0.4518 0.039 Uiso 1 1 calc R U . . .
C35H C 0.3324(4) 0.5258(3) 0.52438(17) 0.0267(10) Uani 1 1 d . . . . .
C36H C 0.3288(3) 0.4674(3) 0.56452(17) 0.0249(9) Uani 1 1 d . . . . .
H36H H 0.3204 0.4957 0.5953 0.030 Uiso 1 1 calc R U . . .
C37H C 0.3522(5) 0.3485(4) 0.4236(2) 0.0427(13) Uani 1 1 d . . . . .
C38H C 0.3191(4) 0.6335(4) 0.5322(2) 0.0374(12) Uani 1 1 d . . . . .
F137 F 0.3293(5) 0.2632(3) 0.42449(14) 0.0910(16) Uani 1 1 d . . . . .
F237 F 0.4512(3) 0.3330(4) 0.39286(14) 0.1035(18) Uani 1 1 d . . . . .
F337 F 0.2791(3) 0.4071(2) 0.40099(12) 0.0568(9) Uani 1 1 d . . . . .
F138 F 0.3604(4) 0.6722(3) 0.49231(14) 0.0751(12) Uani 1 1 d . . . . .
F238 F 0.2103(3) 0.6881(2) 0.54571(18) 0.0786(13) Uani 1 1 d . . . . .
F338 F 0.3688(3) 0.6508(2) 0.56600(15) 0.0670(11) Uani 1 1 d . . . . .
C41H C 0.3617(3) 0.3292(3) 0.65362(16) 0.0236(9) Uani 1 1 d . . . . .
C42H C 0.3136(4) 0.3147(3) 0.70140(17) 0.0281(10) Uani 1 1 d . . . . .
H42H H 0.2508 0.2925 0.7068 0.034 Uiso 1 1 calc R U . . .
C43H C 0.3546(4) 0.3316(3) 0.74147(18) 0.0304(10) Uani 1 1 d . . . . .
C44H C 0.4489(4) 0.3636(3) 0.73460(18) 0.0316(11) Uani 1 1 d . . . . .
H44H H 0.4773 0.3754 0.7610 0.038 Uiso 1 1 calc R U . . .
C45H C 0.4996(4) 0.3773(3) 0.68736(17) 0.0288(10) Uani 1 1 d . . . . .
C46H C 0.4567(4) 0.3608(3) 0.64806(17) 0.0256(10) Uani 1 1 d . . . . .
H46H H 0.4926 0.3712 0.6169 0.031 Uiso 1 1 calc R U . . .
C47H C 0.6004(4) 0.4125(4) 0.6805(2) 0.0386(12) Uani 1 1 d . . . . .
C48H C 0.2953(5) 0.3182(4) 0.7922(2) 0.0440(13) Uani 1 1 d . . . . .
F147 F 0.6513(3) 0.4110(3) 0.63326(12) 0.0613(10) Uani 1 1 d . . . . .
F247 F 0.6806(2) 0.3561(2) 0.70213(11) 0.0425(7) Uani 1 1 d . . . . .
F347 F 0.5749(3) 0.5047(2) 0.69890(15) 0.0610(10) Uani 1 1 d . . . . .
F148 F 0.3631(7) 0.3092(8) 0.8246(3) 0.0259(19) Uiso 0.5 1 d . . P C 1
F248 F 0.1979(6) 0.3918(6) 0.8073(3) 0.0334(16) Uiso 0.5 1 d . . P C 1
F348 F 0.2667(10) 0.2341(9) 0.7944(3) 0.032(2) Uiso 0.5 1 d . . P C 1
F448 F 0.2328(13) 0.2674(12) 0.7959(5) 0.044(5) Uiso 0.25 1 d . . P C 2
F548 F 0.2244(14) 0.4139(11) 0.8120(6) 0.051(5) Uiso 0.25 1 d . . P C 2
F648 F 0.3662(16) 0.2819(13) 0.8214(7) 0.050(6) Uiso 0.25 1 d . . P C 2
F748 F 0.1834(13) 0.3579(13) 0.8026(6) 0.052(5) Uiso 0.25 1 d . . P C 3
F848 F 0.3305(14) 0.3424(11) 0.8275(5) 0.045(5) Uiso 0.25 1 d . . P C 3
F948 F 0.2931(16) 0.2128(14) 0.7917(7) 0.048(7) Uiso 0.25 1 d . . P C 3
B1I B 0.1811(4) 0.6934(4) 0.9033(2) 0.0263(11) Uani 1 1 d . . . . .
C11I C 0.1060(3) 0.7647(3) 0.95223(16) 0.0239(9) Uani 1 1 d . . . . .
C12I C -0.0006(4) 0.8339(3) 0.95388(18) 0.0274(10) Uani 1 1 d . . . . .
H12I H -0.0274 0.8455 0.9254 0.033 Uiso 1 1 calc R U . . .
C13I C -0.0678(4) 0.8861(3) 0.99722(19) 0.0309(11) Uani 1 1 d . . . . .
C14I C -0.0296(4) 0.8720(3) 1.04035(18) 0.0338(11) Uani 1 1 d . . . . .
H14I H -0.0740 0.9076 1.0692 0.041 Uiso 1 1 calc R U . . .
C15I C 0.0756(4) 0.8039(3) 1.03949(18) 0.0318(11) Uani 1 1 d . . . . .
C16I C 0.1406(4) 0.7507(3) 0.99654(17) 0.0288(10) Uani 1 1 d . . . . .
H16I H 0.2101 0.7038 0.9971 0.035 Uiso 1 1 calc R U . . .
C17I C -0.1826(4) 0.9561(4) 0.9979(2) 0.0387(12) Uani 1 1 d . . . . .
C18I C 0.1173(5) 0.7875(4) 1.0859(2) 0.0434(13) Uani 1 1 d . . . . .
F171 F -0.2633(5) 0.9138(5) 1.0048(4) 0.0257(15) Uiso 0.5 1 d . . P D 1
F172 F -0.1866(5) 1.0054(5) 0.9568(3) 0.0277(14) Uiso 0.5 1 d . . P D 1
F173 F -0.2136(6) 1.0279(6) 1.0363(3) 0.0455(17) Uiso 0.5 1 d . . P D 1
F174 F -0.2102(13) 0.9670(12) 0.9487(6) 0.060(4) Uiso 0.25 1 d . . P D 2
F175 F -0.2035(12) 1.0470(10) 1.0113(8) 0.052(4) Uiso 0.25 1 d . . P D 2
F176 F -0.2661(11) 0.9299(10) 1.0228(6) 0.040(4) Uiso 0.25 1 d . . P D 2
F177 F -0.2512(11) 0.9037(10) 0.9837(6) 0.043(4) Uiso 0.25 1 d . . P D 3
F178 F -0.2404(11) 0.9962(10) 1.0457(4) 0.038(3) Uiso 0.25 1 d . . P D 3
F179 F -0.1865(8) 1.0293(8) 0.9746(6) 0.024(3) Uiso 0.25 1 d . . P D 3
F181 F 0.1099(3) 0.8723(3) 1.10836(12) 0.0591(9) Uani 1 1 d . . . . .
F182 F 0.0549(4) 0.7466(3) 1.11874(13) 0.0700(11) Uani 1 1 d . . . . .
F183 F 0.2243(3) 0.7324(4) 1.07977(14) 0.0909(15) Uani 1 1 d . . . . .
C21I C 0.3180(4) 0.6666(3) 0.89971(16) 0.0258(10) Uani 1 1 d . . . . .
C22I C 0.3649(4) 0.7347(3) 0.91508(17) 0.0267(10) Uani 1 1 d . . . . .
H22I H 0.3163 0.7944 0.9308 0.032 Uiso 1 1 calc R U . . .
C23I C 0.4808(4) 0.7164(3) 0.90772(17) 0.0285(10) Uani 1 1 d . . . . .
C24I C 0.5556(4) 0.6282(4) 0.88496(19) 0.0340(11) Uani 1 1 d . . . . .
H24I H 0.6336 0.6151 0.8803 0.041 Uiso 1 1 calc R U . . .
C25I C 0.5118(4) 0.5598(4) 0.86920(18) 0.0312(11) Uani 1 1 d . . . . .
C26I C 0.3961(4) 0.5787(3) 0.87586(17) 0.0280(10) Uani 1 1 d . . . . .
H26I H 0.3694 0.5318 0.8642 0.034 Uiso 1 1 calc R U . . .
C27I C 0.5276(4) 0.7921(4) 0.9234(2) 0.0360(12) Uani 1 1 d . . . . .
C28I C 0.5921(4) 0.4654(4) 0.8425(2) 0.0438(14) Uani 1 1 d . . . . .
F271 F 0.5877(6) 0.8272(5) 0.8842(2) 0.0370(14) Uiso 0.55 1 d . . P E 1
F272 F 0.4522(5) 0.8731(5) 0.9466(3) 0.0380(15) Uiso 0.55 1 d . . P E 1
F273 F 0.6015(5) 0.7556(4) 0.9528(2) 0.0342(15) Uiso 0.55 1 d . . P E 1
F274 F 0.5375(13) 0.8567(9) 0.8893(4) 0.058(3) Uiso 0.35 1 d . . P E 2
F275 F 0.4555(8) 0.8493(8) 0.9637(4) 0.031(2) Uiso 0.35 1 d . . P E 2
F276 F 0.6265(7) 0.7550(6) 0.9347(4) 0.031(2) Uiso 0.35 1 d . . P E 2
F277 F 0.630(3) 0.782(3) 0.8995(13) 0.046(8) Uiso 0.1 1 d . . P E 3
F278 F 0.469(3) 0.886(2) 0.9123(13) 0.037(7) Uiso 0.1 1 d . . P E 3
F279 F 0.504(4) 0.805(3) 0.9693(14) 0.058(10) Uiso 0.1 1 d . . P E 3
F281 F 0.6865(3) 0.4326(3) 0.85783(16) 0.0732(13) Uani 1 1 d . . . . .
F282 F 0.5495(3) 0.3908(3) 0.84620(18) 0.0842(15) Uani 1 1 d . . . . .
F283 F 0.6189(4) 0.4729(4) 0.79550(16) 0.1065(18) Uani 1 1 d . . . . .
C31I C 0.1390(3) 0.5960(3) 0.90853(17) 0.0251(10) Uani 1 1 d . . . . .
C32I C 0.1891(4) 0.5130(3) 0.93241(17) 0.0281(10) Uani 1 1 d . . . . .
H32I H 0.2537 0.5102 0.9435 0.034 Uiso 1 1 calc R U . . .
C33I C 0.1459(4) 0.4345(3) 0.94024(19) 0.0329(11) Uani 1 1 d . . . . .
C34I C 0.0486(4) 0.4367(4) 0.92527(19) 0.0354(11) Uani 1 1 d . . . . .
H34I H 0.0190 0.3845 0.9308 0.042 Uiso 1 1 calc R U . . .
C35I C -0.0032(4) 0.5180(4) 0.90205(18) 0.0320(11) Uani 1 1 d . . . . .
C36I C 0.0402(4) 0.5960(3) 0.89408(17) 0.0288(10) Uani 1 1 d . . . . .
H36I H 0.0026 0.6503 0.8786 0.035 Uiso 1 1 calc R U . . .
C37I C 0.2057(5) 0.3457(4) 0.9643(2) 0.0448(14) Uani 1 1 d . . . . .
C38I C -0.1073(4) 0.5200(4) 0.8848(2) 0.0446(14) Uani 1 1 d . . . . .
F371 F 0.2791(8) 0.3627(6) 0.9893(4) 0.062(2) Uiso 0.5 1 d . . P F 1
F372 F 0.1301(6) 0.3169(5) 1.0000(3) 0.0341(15) Uiso 0.5 1 d . . P F 1
F373 F 0.2647(7) 0.2705(5) 0.9351(3) 0.0514(17) Uiso 0.5 1 d . . P F 1
F374 F 0.3141(10) 0.3324(10) 0.9616(6) 0.051(3) Uiso 0.3 1 d . . P F 2
F375 F 0.1705(13) 0.3278(10) 1.0061(5) 0.060(4) Uiso 0.3 1 d . . P F 2
F376 F 0.2142(9) 0.2554(7) 0.9339(3) 0.032(2) Uiso 0.3 1 d . . P F 2
F377 F 0.2276(12) 0.3823(9) 1.0078(5) 0.025(3) Uiso 0.2 1 d . . P F 3
F378 F 0.1419(17) 0.2908(15) 0.9795(9) 0.061(6) Uiso 0.2 1 d . . P F 3
F379 F 0.3160(11) 0.3024(10) 0.9378(6) 0.027(3) Uiso 0.2 1 d . . P F 3
F381 F -0.1795(3) 0.4879(3) 0.91790(14) 0.0683(11) Uani 1 1 d . . . . .
F382 F -0.0840(3) 0.4621(3) 0.84514(14) 0.0655(10) Uani 1 1 d . . . . .
F383 F -0.1663(3) 0.6101(3) 0.87466(17) 0.0746(12) Uani 1 1 d . . . . .
C41I C 0.1662(3) 0.7494(3) 0.85236(17) 0.0266(10) Uani 1 1 d . . . . .
C42I C 0.1654(4) 0.8475(3) 0.84975(17) 0.0287(10) Uani 1 1 d . . . . .
H42I H 0.1596 0.8829 0.8783 0.034 Uiso 1 1 calc R U . . .
C43I C 0.1728(4) 0.8943(4) 0.80595(19) 0.0344(12) Uani 1 1 d . . . . .
C44I C 0.1775(4) 0.8456(4) 0.7634(2) 0.0433(14) Uani 1 1 d . . . . .
H44I H 0.1813 0.8771 0.7341 0.052 Uiso 1 1 calc R U . . .
C45I C 0.1766(4) 0.7486(4) 0.76472(19) 0.0407(13) Uani 1 1 d . . . . .
C46I C 0.1717(4) 0.7019(4) 0.80910(18) 0.0351(11) Uani 1 1 d . . . . .
H46I H 0.1723 0.6364 0.8093 0.042 Uiso 1 1 calc R U . . .
C47I C 0.1753(5) 0.9984(4) 0.8059(2) 0.0456(14) Uani 1 1 d . . . . .
C48I C 0.1889(6) 0.6920(6) 0.7185(2) 0.0576(17) Uani 1 1 d . . . . .
F471 F 0.2171(3) 1.0222(2) 0.84203(13) 0.0589(9) Uani 1 1 d . . . . .
F472 F 0.0714(3) 1.0648(3) 0.81134(14) 0.0671(11) Uani 1 1 d . . . . .
F473 F 0.2375(3) 1.0176(3) 0.76422(13) 0.0632(10) Uani 1 1 d . . . . .
F481 F 0.1621(10) 0.7435(9) 0.6816(4) 0.069(3) Uiso 0.5 1 d . . P G 1
F482 F 0.1387(9) 0.6246(8) 0.7243(3) 0.068(2) Uiso 0.5 1 d . . P G 1
F483 F 0.2986(7) 0.6457(8) 0.6971(3) 0.051(2) Uiso 0.5 1 d . . P G 1
F484 F 0.1207(12) 0.7248(11) 0.6918(5) 0.044(3) Uiso 0.25 1 d . . P G 2
F485 F 0.1953(12) 0.5859(9) 0.7240(4) 0.039(3) Uiso 0.25 1 d . . P G 2
F486 F 0.2991(12) 0.6791(12) 0.6881(5) 0.047(4) Uiso 0.25 1 d . . P G 2
F487 F 0.0914(11) 0.6637(9) 0.7234(4) 0.034(3) Uiso 0.25 1 d . . P G 3
F488 F 0.2682(16) 0.6166(13) 0.7068(6) 0.063(5) Uiso 0.25 1 d . . P G 3
F489 F 0.1409(12) 0.7743(11) 0.6856(5) 0.030(3) Uiso 0.25 1 d . . P G 3
C1F C 0.5614(9) 0.4817(7) 0.9936(5) 0.052(3) Uani 0.5 1 d D . P H -1
H1F1 H 0.6028 0.4490 1.0176 0.062 Uiso 0.5 1 calc R U P H -1
H1F2 H 0.6143 0.4982 0.9671 0.062 Uiso 0.5 1 calc R U P H -1
Cl1F Cl 0.4979(4) 0.4023(4) 0.9712(2) 0.0686(13) Uani 0.5 1 d D . P H -1
Cl2F Cl 0.4526(4) 0.5908(3) 1.02072(19) 0.0711(13) Uani 0.5 1 d D . P H -1
C1G C 0.0623(9) 0.4800(8) 0.4909(4) 0.051(3) Uani 0.5 1 d D . P I -2
H1G1 H 0.1099 0.4143 0.4959 0.061 Uiso 0.5 1 calc R U P I -2
H1G2 H 0.1096 0.5117 0.4693 0.061 Uiso 0.5 1 calc R U P I -2
Cl2G Cl 0.0080(8) 0.5479(8) 0.5467(4) 0.098(3) Uani 0.5 1 d D . P I -2
Cl1G Cl -0.0433(5) 0.4690(6) 0.4630(3) 0.0531(18) Uani 0.5 1 d D . P I -2
C1E C 0.5225(8) 0.7413(6) 0.7235(3) 0.082(2) Uani 1 1 d D . . . .
H1E H 0.4609 0.7465 0.7073 0.099 Uiso 1 1 calc R U . . .
H2E H 0.5729 0.6735 0.7181 0.099 Uiso 1 1 calc R U . . .
Cl1E Cl 0.59687(16) 0.81964(13) 0.69706(7) 0.0693(5) Uani 1 1 d D . . . .
Cl2E Cl 0.46745(16) 0.7669(2) 0.78509(7) 0.0937(7) Uani 1 1 d D . . . .

loop_
_atom_site_aniso_label
_atom_site_aniso_U_11
_atom_site_aniso_U_22
_atom_site_aniso_U_33
_atom_site_aniso_U_23
_atom_site_aniso_U_13
_atom_site_aniso_U_12
Rh1 0.0355(2) 0.02469(19) 0.0264(2) 0.00018(15) -0.00315(15) -0.00970(16)
O1C 0.082(3) 0.040(2) 0.047(3) 0.0049(19) -0.001(2) -0.029(2)
O2C 0.065(3) 0.051(2) 0.029(2) 0.0010(18) -0.0159(18) -0.016(2)
C1C 0.054(3) 0.037(3) 0.035(3) 0.001(2) -0.004(2) -0.016(3)
C2C 0.035(3) 0.032(3) 0.045(4) 0.009(2) -0.012(2) -0.007(2)
N1A 0.039(2) 0.030(2) 0.029(2) -0.0026(18) -0.0031(17) -0.0112(18)
N2A 0.044(2) 0.036(2) 0.021(2) 0.0005(17) 0.0000(17) -0.0160(19)
N3A 0.029(2) 0.0232(19) 0.025(2) 0.0010(16) -0.0043(16) -0.0100(16)
C1A 0.072(4) 0.037(3) 0.030(3) -0.012(2) 0.001(3) -0.026(3)
C2A 0.075(4) 0.040(3) 0.037(3) -0.013(2) 0.005(3) -0.034(3)
C3A 0.031(2) 0.026(2) 0.029(3) 0.002(2) -0.006(2) -0.0101(19)
C4A 0.024(2) 0.028(2) 0.027(3) 0.0015(19) -0.0050(19) -0.0057(19)
C5A 0.053(3) 0.038(3) 0.028(3) -0.002(2) 0.000(2) -0.017(2)
C1 0.040(3) 0.026(2) 0.033(3) 0.004(2) -0.018(2) -0.006(2)
C2 0.041(3) 0.029(2) 0.025(3) 0.004(2) -0.013(2) -0.014(2)
C3 0.052(3) 0.047(3) 0.030(3) 0.005(2) -0.011(2) -0.029(3)
C4 0.075(4) 0.058(4) 0.039(4) 0.017(3) -0.022(3) -0.048(3)
C5 0.090(5) 0.036(3) 0.043(4) 0.011(3) -0.035(3) -0.036(3)
C6 0.067(4) 0.026(3) 0.037(3) -0.002(2) -0.026(3) -0.006(3)
Rh2 0.0351(2) 0.0332(2) 0.0309(2) -0.00123(17) -0.01177(17) -0.00675(17)
O1D 0.056(3) 0.056(2) 0.040(2) 0.009(2) -0.0143(19) -0.013(2)
O2D 0.060(3) 0.066(3) 0.055(3) 0.006(2) -0.029(2) -0.027(2)
C1D 0.041(3) 0.040(3) 0.033(3) 0.005(2) -0.014(2) -0.007(2)
C2D 0.045(3) 0.046(3) 0.041(3) 0.000(3) -0.018(3) -0.015(3)
N1B 0.037(3) 0.058(3) 0.034(3) 0.000(2) -0.002(2) 0.007(2)
N2B 0.040(3) 0.044(3) 0.034(3) 0.001(2) -0.013(2) -0.004(2)
N3B 0.034(2) 0.028(2) 0.030(2) -0.0045(17) -0.0132(18) 0.0003(17)
C1B 0.040(3) 0.057(4) 0.049(4) 0.009(3) -0.002(3) -0.002(3)
C2B 0.044(3) 0.056(4) 0.048(4) 0.008(3) -0.011(3) -0.013(3)
C3B 0.035(3) 0.042(3) 0.034(3) -0.003(2) -0.008(2) 0.004(2)
C4B 0.034(3) 0.038(3) 0.032(3) -0.010(2) -0.014(2) 0.005(2)
C5B 0.058(4) 0.105(6) 0.029(4) -0.016(4) -0.004(3) 0.003(4)
B1H 0.023(3) 0.021(2) 0.025(3) -0.002(2) -0.002(2) -0.008(2)
C11H 0.024(2) 0.027(2) 0.019(2) -0.0005(18) -0.0081(17) -0.0070(18)
C12H 0.028(2) 0.028(2) 0.026(3) 0.0038(19) -0.0058(19) -0.0091(19)
C13H 0.026(2) 0.033(3) 0.027(3) 0.000(2) -0.0041(19) -0.002(2)
C14H 0.037(3) 0.025(2) 0.029(3) -0.005(2) -0.008(2) -0.005(2)
C15H 0.033(3) 0.027(2) 0.032(3) 0.003(2) -0.011(2) -0.011(2)
C16H 0.025(2) 0.029(2) 0.022(3) -0.0020(19) -0.0051(18) -0.0069(19)
C17H 0.036(3) 0.037(3) 0.045(3) 0.002(3) -0.001(2) -0.001(2)
C18H 0.040(3) 0.029(3) 0.061(4) 0.001(3) -0.010(3) -0.010(2)
F117 0.043(2) 0.055(2) 0.149(4) 0.031(2) 0.047(2) 0.0035(18)
F217 0.0281(17) 0.101(3) 0.068(3) -0.014(2) -0.0141(16) -0.0039(18)
F317 0.0391(19) 0.075(2) 0.062(2) -0.0337(19) 0.0049(16) 0.0032(17)
F118 0.134(4) 0.119(4) 0.083(3) 0.063(3) -0.050(3) -0.102(3)
F218 0.070(3) 0.0294(18) 0.142(4) -0.029(2) 0.013(2) -0.0207(17)
F318 0.0390(18) 0.0371(17) 0.100(3) -0.0012(17) -0.0102(18) -0.0189(14)
C21H 0.026(2) 0.023(2) 0.026(3) 0.0063(18) -0.0062(18) -0.0109(18)
C22H 0.030(2) 0.026(2) 0.029(3) 0.0032(19) -0.0092(19) -0.0102(19)
C23H 0.034(3) 0.030(2) 0.027(3) 0.008(2) -0.012(2) -0.015(2)
C24H 0.024(2) 0.038(3) 0.034(3) 0.007(2) -0.009(2) -0.011(2)
C25H 0.024(2) 0.032(2) 0.030(3) 0.005(2) -0.0048(19) -0.0077(19)
C26H 0.027(2) 0.025(2) 0.027(3) 0.0045(19) -0.0063(19) -0.0109(19)
C27H 0.031(3) 0.036(3) 0.044(3) 0.008(2) -0.015(2) -0.017(2)
C28H 0.026(3) 0.045(3) 0.042(3) -0.003(2) -0.006(2) -0.004(2)
C31H 0.019(2) 0.025(2) 0.028(3) 0.0018(19) -0.0052(18) -0.0068(18)
C32H 0.028(2) 0.022(2) 0.031(3) 0.0007(19) -0.0044(19) -0.0047(18)
C33H 0.030(3) 0.028(2) 0.030(3) 0.002(2) -0.006(2) -0.001(2)
C34H 0.030(3) 0.032(3) 0.032(3) 0.012(2) -0.005(2) -0.006(2)
C35H 0.018(2) 0.026(2) 0.036(3) 0.004(2) -0.0064(18) -0.0061(18)
C36H 0.021(2) 0.027(2) 0.027(3) -0.0008(19) -0.0042(18) -0.0086(18)
C37H 0.054(3) 0.036(3) 0.031(3) 0.005(2) -0.012(3) -0.002(2)
C38H 0.035(3) 0.031(3) 0.049(3) 0.009(2) -0.011(2) -0.012(2)
F137 0.205(5) 0.047(2) 0.039(2) 0.0089(17) -0.049(3) -0.051(3)
F237 0.050(2) 0.196(5) 0.041(2) -0.042(3) -0.0022(18) -0.010(3)
F337 0.075(2) 0.0494(19) 0.047(2) 0.0027(16) -0.0339(18) -0.0070(17)
F138 0.119(3) 0.046(2) 0.066(3) 0.0133(18) 0.001(2) -0.048(2)
F238 0.040(2) 0.0265(17) 0.158(4) -0.004(2) -0.007(2) -0.0039(15)
F338 0.097(3) 0.0330(17) 0.090(3) 0.0053(17) -0.052(2) -0.0264(18)
C41H 0.021(2) 0.020(2) 0.028(3) 0.0003(18) -0.0026(18) -0.0056(17)
C42H 0.022(2) 0.031(2) 0.032(3) 0.004(2) -0.0052(19) -0.0111(19)
C43H 0.026(2) 0.028(2) 0.033(3) 0.002(2) -0.004(2) -0.0045(19)
C44H 0.034(3) 0.035(3) 0.032(3) 0.002(2) -0.013(2) -0.015(2)
C45H 0.028(2) 0.030(2) 0.031(3) 0.004(2) -0.0072(19) -0.012(2)
C46H 0.024(2) 0.030(2) 0.023(2) 0.0026(19) -0.0030(18) -0.0100(19)
C47H 0.039(3) 0.049(3) 0.038(3) 0.009(2) -0.016(2) -0.024(2)
C48H 0.041(3) 0.060(4) 0.037(3) 0.010(3) -0.014(2) -0.022(3)
F147 0.050(2) 0.119(3) 0.042(2) 0.029(2) -0.0186(15) -0.060(2)
F247 0.0323(15) 0.0599(19) 0.0448(18) 0.0110(15) -0.0176(13) -0.0224(14)
F347 0.060(2) 0.0450(19) 0.098(3) 0.0117(18) -0.035(2) -0.0343(17)
B1I 0.023(3) 0.028(3) 0.029(3) 0.001(2) -0.007(2) -0.009(2)
C11I 0.019(2) 0.027(2) 0.028(3) 0.0013(19) -0.0022(17) -0.0126(18)
C12I 0.025(2) 0.027(2) 0.032(3) 0.004(2) -0.0047(19) -0.0128(19)
C13I 0.026(2) 0.023(2) 0.043(3) 0.005(2) 0.000(2) -0.0118(19)
C14I 0.039(3) 0.031(3) 0.031(3) -0.003(2) 0.004(2) -0.018(2)
C15I 0.036(3) 0.030(2) 0.032(3) 0.002(2) -0.007(2) -0.015(2)
C16I 0.029(2) 0.028(2) 0.031(3) -0.002(2) -0.005(2) -0.013(2)
C17I 0.037(3) 0.027(3) 0.046(3) 0.001(2) 0.003(2) -0.009(2)
C18I 0.055(4) 0.049(3) 0.029(3) -0.003(3) -0.008(2) -0.022(3)
F181 0.092(3) 0.063(2) 0.041(2) -0.0032(16) -0.0215(18) -0.046(2)
F182 0.125(3) 0.080(3) 0.040(2) 0.0203(19) -0.033(2) -0.073(3)
F183 0.066(3) 0.137(4) 0.044(2) -0.019(2) -0.0285(19) 0.017(3)
C21I 0.024(2) 0.032(2) 0.023(3) 0.0045(19) -0.0078(18) -0.0100(19)
C22I 0.024(2) 0.028(2) 0.027(3) 0.0027(19) -0.0074(18) -0.0063(19)
C23I 0.027(2) 0.031(2) 0.032(3) 0.005(2) -0.0107(19) -0.012(2)
C24I 0.020(2) 0.045(3) 0.036(3) -0.002(2) -0.010(2) -0.008(2)
C25I 0.026(2) 0.037(3) 0.027(3) -0.006(2) -0.0064(19) -0.004(2)
C26I 0.025(2) 0.032(2) 0.027(3) -0.002(2) -0.0066(19) -0.0093(19)
C27I 0.027(3) 0.037(3) 0.045(3) 0.002(2) -0.009(2) -0.010(2)
C28I 0.026(3) 0.053(3) 0.047(4) -0.019(3) -0.007(2) -0.006(2)
F281 0.0348(18) 0.067(2) 0.108(3) -0.049(2) -0.0376(19) 0.0140(16)
F282 0.0379(19) 0.055(2) 0.147(4) -0.053(2) -0.006(2) -0.0039(17)
F283 0.124(4) 0.097(3) 0.045(3) -0.025(2) 0.002(2) 0.027(3)
C31I 0.019(2) 0.026(2) 0.026(3) -0.0060(19) -0.0001(17) -0.0050(18)
C32I 0.022(2) 0.035(3) 0.029(3) 0.001(2) -0.0072(19) -0.0106(19)
C33I 0.029(3) 0.030(2) 0.039(3) 0.001(2) -0.003(2) -0.011(2)
C34I 0.028(3) 0.034(3) 0.044(3) -0.005(2) -0.001(2) -0.016(2)
C35I 0.021(2) 0.040(3) 0.035(3) -0.007(2) -0.0024(19) -0.011(2)
C36I 0.020(2) 0.033(2) 0.030(3) -0.002(2) -0.0022(18) -0.0044(19)
C37I 0.039(3) 0.045(3) 0.058(4) 0.016(3) -0.011(3) -0.024(3)
C38I 0.028(3) 0.051(3) 0.060(4) 0.002(3) -0.012(3) -0.018(2)
F381 0.0389(19) 0.111(3) 0.073(3) 0.012(2) -0.0155(17) -0.048(2)
F382 0.058(2) 0.094(3) 0.057(2) -0.015(2) -0.0257(18) -0.031(2)
F383 0.0392(19) 0.059(2) 0.143(4) 0.021(2) -0.050(2) -0.0215(17)
C41I 0.015(2) 0.036(3) 0.027(3) 0.001(2) -0.0033(17) -0.0070(18)
C42I 0.019(2) 0.038(3) 0.027(3) 0.004(2) -0.0039(18) -0.0063(19)
C43I 0.020(2) 0.045(3) 0.036(3) 0.012(2) -0.004(2) -0.010(2)
C44I 0.029(3) 0.069(4) 0.035(3) 0.022(3) -0.010(2) -0.018(3)
C45I 0.029(3) 0.068(4) 0.030(3) 0.003(3) -0.009(2) -0.020(3)
C46I 0.027(3) 0.048(3) 0.033(3) 0.003(2) -0.006(2) -0.015(2)
C47I 0.041(3) 0.048(3) 0.041(3) 0.015(3) 0.000(2) -0.011(3)
C48I 0.067(4) 0.081(5) 0.037(4) 0.010(3) -0.021(3) -0.035(4)
F471 0.083(3) 0.052(2) 0.056(2) 0.0144(17) -0.0177(19) -0.0396(19)
F472 0.061(2) 0.054(2) 0.067(2) 0.0239(18) -0.0006(18) 0.0001(18)
F473 0.070(2) 0.057(2) 0.054(2) 0.0184(17) 0.0116(17) -0.0256(18)
C1F 0.050(7) 0.043(7) 0.061(9) 0.005(6) -0.022(6) -0.006(6)
Cl1F 0.081(3) 0.059(2) 0.080(3) 0.0161(19) -0.038(3) -0.028(3)
Cl2F 0.076(3) 0.055(3) 0.071(3) 0.013(2) -0.018(2) -0.003(2)
C1G 0.037(6) 0.043(6) 0.076(9) 0.014(6) -0.020(6) -0.012(5)
Cl2G 0.171(9) 0.057(4) 0.066(4) 0.007(3) -0.030(6) -0.036(6)
Cl1G 0.046(2) 0.046(3) 0.084(5) 0.019(3) -0.036(3) -0.024(2)
C1E 0.115(7) 0.087(5) 0.060(5) -0.009(4) 0.000(4) -0.066(5)
Cl1E 0.0804(12) 0.0668(11) 0.0662(11) 0.0153(9) -0.0107(9) -0.0352(9)
Cl2E 0.0563(11) 0.159(2) 0.0521(11) 0.0300(13) -0.0031(8) -0.0211(12)

loop_
_atom_type_symbol
_atom_type_description
_atom_type_scat_dispersion_real
_atom_type_scat_dispersion_imag
_atom_type_scat_source
C C 0.0033 0.0016 'International Tables Vol C Tables 4.2.6.8 and 6.1.1.4'
H H 0.0000 0.0000 'International Tables Vol C Tables 4.2.6.8 and 6.1.1.4'
N N 0.0061 0.0033 'International Tables Vol C Tables 4.2.6.8 and 6.1.1.4'
O O 0.0106 0.0060 'International Tables Vol C Tables 4.2.6.8 and 6.1.1.4'
B B 0.0013 0.0007 'International Tables Vol C Tables 4.2.6.8 and 6.1.1.4'
F F 0.0171 0.0103 'International Tables Vol C Tables 4.2.6.8 and 6.1.1.4'
Rh Rh -1.1178 0.9187 'International Tables Vol C Tables 4.2.6.8 and 6.1.1.4'
Cl Cl 0.1484 0.1585 'International Tables Vol C Tables 4.2.6.8 and 6.1.1.4'

loop_
_geom_angle_atom_site_label_1
_geom_angle_atom_site_label_2
_geom_angle_atom_site_label_3
_geom_angle
C2C Rh1 C1C 87.5(2)
C2C Rh1 N2A 168.47(19)
C1C Rh1 N2A 95.9(2)
C2C Rh1 N3A 97.76(19)
C1C Rh1 N3A 174.46(19)
N2A Rh1 N3A 78.63(15)
O1C C1C Rh1 179.1(6)
O2C C2C Rh1 176.9(5)
C1A N1A C3A 106.9(4)
C1A N1A C5A 127.3(4)
C3A N1A C5A 125.8(4)
C3A N2A C2A 107.6(4)
C3A N2A Rh1 110.0(3)
C2A N2A Rh1 141.3(3)
C4A N3A C2 117.3(4)
C4A N3A Rh1 112.3(3)
C2 N3A Rh1 130.3(3)
N1A C1A C2A 107.8(5)
N2A C2A C1A 108.3(5)
N2A C3A N1A 109.4(4)
N2A C3A C4A 120.4(4)
N1A C3A C4A 130.2(4)
N3A C4A C3A 117.1(4)
C6 C1 C2 118.5(5)
C6 C1 N3B 120.8(5)
C2 C1 N3B 120.7(4)
C3 C2 C1 119.7(4)
C3 C2 N3A 119.5(4)
C1 C2 N3A 120.8(4)
C4 C3 C2 120.6(5)
C5 C4 C3 120.4(5)
C4 C5 C6 119.6(5)
C5 C6 C1 121.2(5)
C1D Rh2 C2D 88.9(2)
C1D Rh2 N2B 172.1(2)
C2D Rh2 N2B 93.2(2)
C1D Rh2 N3B 98.9(2)
C2D Rh2 N3B 169.9(2)
N2B Rh2 N3B 78.22(17)
O1D C1D Rh2 176.9(5)
O2D C2D Rh2 175.2(6)
C1B N1B C3B 106.9(5)
C1B N1B C5B 126.6(5)
C3B N1B C5B 126.5(6)
C3B N2B C2B 106.0(5)
C3B N2B Rh2 112.8(4)
C2B N2B Rh2 140.5(4)
C4B N3B C1 118.1(4)
C4B N3B Rh2 113.2(3)
C1 N3B Rh2 128.5(3)
N1B C1B C2B 108.1(5)
C1B C2B N2B 108.3(6)
N2B C3B N1B 110.8(5)
N2B C3B C4B 118.3(5)
N1B C3B C4B 130.7(5)
N3B C4B C3B 115.9(5)
C31H B1H C21H 102.5(3)
C31H B1H C41H 114.0(4)
C21H B1H C41H 112.0(4)
C31H B1H C11H 110.9(4)
C21H B1H C11H 112.2(3)
C41H B1H C11H 105.4(3)
C16H C11H C12H 115.4(4)
C16H C11H B1H 123.8(4)
C12H C11H B1H 120.6(4)
C13H C12H C11H 122.2(4)
C14H C13H C12H 120.8(4)
C14H C13H C17H 118.8(4)
C12H C13H C17H 120.3(4)
C13H C14H C15H 118.3(4)
C14H C15H C16H 120.4(4)
C14H C15H C18H 119.9(4)
C16H C15H C18H 119.7(4)
C11H C16H C15H 122.9(4)
F117 C17H F317 107.3(5)
F117 C17H F217 105.6(5)
F317 C17H F217 104.0(4)
F117 C17H C13H 114.3(4)
F317 C17H C13H 112.9(5)
F217 C17H C13H 111.9(4)
F118 C18H F218 107.5(5)
F118 C18H F318 105.4(5)
F218 C18H F318 104.4(5)
F118 C18H C15H 113.3(5)
F218 C18H C15H 113.3(5)
F318 C18H C15H 112.3(4)
C26H C21H C22H 115.5(4)
C26H C21H B1H 123.5(4)
C22H C21H B1H 120.4(4)
C23H C22H C21H 122.4(4)
C22H C23H C24H 121.1(4)
C22H C23H C27H 118.3(4)
C24H C23H C27H 120.6(4)
C23H C24H C25H 117.9(4)
C26H C25H C24H 120.5(4)
C26H C25H C28H 120.0(4)
C24H C25H C28H 119.5(4)
C25H C26H C21H 122.5(4)
F327 C27H F227 106.5(6)
F627 C27H F527 105.9(11)
F327 C27H F127 105.4(6)
F227 C27H F127 105.6(6)
F727 C27H F927 108.6(10)
F627 C27H F427 102.3(10)
F527 C27H F427 108.6(11)
F727 C27H F827 101.5(11)
F927 C27H F827 107.8(10)
F727 C27H C23H 114.2(7)
F627 C27H C23H 115.7(7)
F327 C27H C23H 114.9(5)
F227 C27H C23H 113.0(4)
F527 C27H C23H 110.1(8)
F127 C27H C23H 110.7(4)
F927 C27H C23H 113.5(7)
F427 C27H C23H 113.7(7)
F827 C27H C23H 110.4(8)
F428 C28H F528 78.5(9)
F828 C28H F928 105.1(9)
F128 C28H F228 128.0(6)
F828 C28H F728 47.8(7)
F928 C28H F728 62.2(7)
F428 C28H F628 116.5(9)
F528 C28H F628 40.7(6)
F128 C28H F328 98.1(6)
F228 C28H F328 83.5(5)
F428 C28H C25H 116.6(7)
F528 C28H C25H 117.7(6)
F828 C28H C25H 112.3(7)
F928 C28H C25H 113.2(6)
F128 C28H C25H 116.1(5)
F228 C28H C25H 111.8(4)
F728 C28H C25H 110.2(6)
F628 C28H C25H 108.5(6)
F328 C28H C25H 109.8(5)
C28H F428 F528 51.8(7)
F628 F528 C28H 79.8(10)
F628 F528 F428 126.0(12)
C28H F528 F428 49.7(7)
F528 F628 C28H 59.5(8)
F828 F728 C28H 60.8(8)
F828 F728 F928 111.5(11)
C28H F728 F928 56.3(6)
F728 F828 C28H 71.4(9)
C28H F928 F728 61.5(7)
C36H C31H C32H 115.7(4)
C36H C31H B1H 122.1(4)
C32H C31H B1H 121.4(4)
C33H C32H C31H 122.7(4)
C34H C33H C32H 120.1(5)
C34H C33H C37H 119.2(4)
C32H C33H C37H 120.7(4)
C35H C34H C33H 118.5(4)
C34H C35H C36H 121.1(4)
C34H C35H C38H 119.6(4)
C36H C35H C38H 119.2(4)
C35H C36H C31H 121.8(4)
F337 C37H F237 104.2(5)
F337 C37H F137 104.5(5)
F237 C37H F137 106.7(5)
F337 C37H C33H 113.7(4)
F237 C37H C33H 113.3(5)
F137 C37H C33H 113.7(4)
F338 C38H F138 106.3(4)
F338 C38H F238 106.5(5)
F138 C38H F238 105.3(4)
F338 C38H C35H 113.4(4)
F138 C38H C35H 113.1(5)
F238 C38H C35H 111.7(4)
C42H C41H C46H 115.3(4)
C42H C41H B1H 121.7(4)
C46H C41H B1H 122.9(4)
C41H C42H C43H 123.4(4)
C44H C43H C42H 119.8(4)
C44H C43H C48H 119.9(4)
C42H C43H C48H 120.3(4)
C43H C44H C45H 118.1(4)
C44H C45H C46H 121.1(4)
C44H C45H C47H 117.6(4)
C46H C45H C47H 121.3(4)
C45H C46H C41H 122.3(4)
F347 C47H F147 106.7(4)
F347 C47H F247 106.1(4)
F147 C47H F247 105.8(4)
F347 C47H C45H 112.9(4)
F147 C47H C45H 112.5(4)
F247 C47H C45H 112.3(4)
F448 C48H F648 106.5(12)
F848 C48H F748 107.1(11)
F348 C48H F248 105.7(8)
F348 C48H F148 105.3(7)
F248 C48H F148 110.4(7)
F448 C48H F548 105.5(11)
F648 C48H F548 107.6(11)
F448 C48H C43H 117.0(8)
F848 C48H C43H 117.7(8)
F648 C48H C43H 113.2(9)
F748 C48H C43H 115.6(8)
F348 C48H C43H 111.7(6)
F248 C48H C43H 111.5(5)
F148 C48H C43H 111.9(5)
F548 C48H C43H 106.4(7)
F848 C48H F948 114.1(11)
F748 C48H F948 94.4(11)
C43H C48H F948 105.6(8)
C31I B1I C21I 112.9(4)
C31I B1I C11I 104.3(4)
C21I B1I C11I 111.7(4)
C31I B1I C41I 113.7(4)
C21I B1I C41I 101.9(3)
C11I B1I C41I 112.6(4)
C12I C11I C16I 116.1(4)
C12I C11I B1I 122.8(4)
C16I C11I B1I 120.7(4)
C11I C12I C13I 121.6(4)
C14I C13I C12I 120.7(4)
C14I C13I C17I 119.2(4)
C12I C13I C17I 120.0(5)
C13I C14I C15I 118.6(4)
C16I C15I C14I 120.3(5)
C16I C15I C18I 120.7(5)
C14I C15I C18I 119.0(4)
C15I C16I C11I 122.6(4)
F175 C17I F176 105.8(10)
F171 C17I F172 107.7(6)
F171 C17I F173 106.2(6)
F172 C17I F173 106.4(6)
F179 C17I F178 103.3(9)
F179 C17I F177 110.6(10)
F178 C17I F177 104.6(9)
F179 C17I C13I 116.5(6)
F175 C17I C13I 118.1(8)
F176 C17I C13I 115.2(7)
F171 C17I C13I 113.9(4)
F172 C17I C13I 112.5(5)
F173 C17I C13I 109.6(5)
F178 C17I C13I 111.6(6)
F177 C17I C13I 109.6(6)
F175 C17I F174 100.6(11)
F176 C17I F174 101.7(10)
C13I C17I F174 113.3(7)
F183 C18I F182 108.0(5)
F183 C18I F181 105.4(5)
F182 C18I F181 104.4(4)
F183 C18I C15I 114.0(4)
F182 C18I C15I 112.0(4)
F181 C18I C15I 112.4(5)
C22I C21I C26I 115.7(4)
C22I C21I B1I 122.2(4)
C26I C21I B1I 121.7(4)
C23I C22I C21I 122.6(4)
C22I C23I C24I 120.4(4)
C22I C23I C27I 121.0(4)
C24I C23I C27I 118.6(4)
C23I C24I C25I 118.3(4)
C26I C25I C24I 121.3(4)
C26I C25I C28I 119.7(4)
C24I C25I C28I 118.9(4)
C25I C26I C21I 121.7(4)
F279 C27I F277 119(2)
F276 C27I F274 107.8(8)
F279 C27I F278 99(2)
F277 C27I F278 102(2)
F272 C27I F273 106.3(6)
F272 C27I F271 103.6(5)
F273 C27I F271 105.5(5)
F276 C27I F275 106.6(7)
F274 C27I F275 104.5(8)
F279 C27I C23I 111.1(17)
F277 C27I C23I 113.3(15)
F272 C27I C23I 115.8(5)
F276 C27I C23I 114.3(5)
F274 C27I C23I 111.6(6)
F278 C27I C23I 111.1(13)
F273 C27I C23I 112.7(4)
F271 C27I C23I 112.0(5)
F275 C27I C23I 111.4(5)
F283 C28I F281 107.7(5)
F283 C28I F282 102.9(5)
F281 C28I F282 105.4(5)
F283 C28I C25I 112.9(5)
F281 C28I C25I 113.3(4)
F282 C28I C25I 113.8(4)
C32I C31I C36I 115.5(4)
C32I C31I B1I 123.2(4)
C36I C31I B1I 120.9(4)
C33I C32I C31I 122.4(4)
C32I C33I C34I 120.6(4)
C32I C33I C37I 120.0(4)
C34I C33I C37I 119.3(4)
C35I C34I C33I 118.3(4)
C34I C35I C36I 121.0(4)
C34I C35I C38I 118.6(4)
C36I C35I C38I 120.4(5)
C35I C36I C31I 122.2(4)
F375 C37I F374 104.0(11)
F373 C37I F371 105.1(7)
F378 C37I F379 119.9(12)
F373 C37I F372 108.4(6)
F371 C37I F372 103.2(7)
F378 C37I F377 105.7(12)
F379 C37I F377 100.2(9)
F375 C37I C33I 123.3(8)
F373 C37I C33I 114.6(6)
F378 C37I C33I 112.1(9)
F374 C37I C33I 115.1(6)
F371 C37I C33I 113.4(5)
F379 C37I C33I 110.6(7)
F372 C37I C33I 111.3(5)
F377 C37I C33I 106.6(6)
F375 C37I F376 104.5(8)
F374 C37I F376 100.3(9)
C33I C37I F376 106.9(5)
F382 C38I F383 106.6(5)
F382 C38I F381 105.1(4)
F383 C38I F381 106.2(4)
F382 C38I C35I 112.6(4)
F383 C38I C35I 113.1(4)
F381 C38I C35I 112.5(5)
C46I C41I C42I 116.1(4)
C46I C41I B1I 124.1(4)
C42I C41I B1I 119.1(4)
C41I C42I C43I 122.3(5)
C44I C43I C42I 120.5(5)
C44I C43I C47I 120.4(5)
C42I C43I C47I 119.1(5)
C43I C44I C45I 118.7(5)
C44I C45I C46I 119.9(5)
C44I C45I C48I 119.7(5)
C46I C45I C48I 120.2(5)
C41I C46I C45I 122.5(5)
F471 C47I F473 106.5(5)
F471 C47I F472 105.3(5)
F473 C47I F472 106.1(4)
F471 C47I C43I 113.5(4)
F473 C47I C43I 112.6(5)
F472 C47I C43I 112.3(5)
F481 C48I F482 109.1(8)
F481 C48I F483 96.9(8)
F482 C48I F483 106.8(9)
F488 C48I F487 105.7(12)
F484 C48I F486 105.6(10)
F484 C48I F485 105.5(10)
F486 C48I F485 99.7(10)
F488 C48I C45I 118.9(10)
F484 C48I C45I 119.7(9)
F481 C48I C45I 116.9(8)
F482 C48I C45I 113.4(6)
F483 C48I C45I 112.0(6)
F487 C48I C45I 106.6(7)
F486 C48I C45I 109.2(8)
F485 C48I C45I 114.9(6)
F488 C48I F489 127.9(12)
F487 C48I F489 89.6(8)
C45I C48I F489 102.6(7)
Cl2F C1F Cl1F 108.3(6)
Cl2G C1G Cl1G 112.8(7)
Cl2E C1E Cl1E 113.5(4)

loop_
_geom_bond_atom_site_label_1
_geom_bond_atom_site_label_2
_geom_bond_distance
Rh1 C2C 1.887(6)
Rh1 C1C 1.891(6)
Rh1 N2A 2.098(4)
Rh1 N3A 2.132(4)
O1C C1C 1.112(6)
O2C C2C 1.115(6)
N1A C1A 1.350(6)
N1A C3A 1.350(6)
N1A C5A 1.463(6)
N2A C3A 1.329(6)
N2A C2A 1.342(6)
N3A C4A 1.292(6)
N3A C2 1.434(6)
C1A C2A 1.350(8)
C3A C4A 1.418(6)
C1 C6 1.388(7)
C1 C2 1.394(7)
C1 N3B 1.437(6)
C2 C3 1.386(7)
C3 C4 1.374(7)
C4 C5 1.363(9)
C5 C6 1.386(8)
Rh2 C1D 1.857(6)
Rh2 C2D 1.871(6)
Rh2 N2B 2.038(5)
Rh2 N3B 2.129(4)
O1D C1D 1.136(6)
O2D C2D 1.116(6)
N1B C1B 1.347(8)
N1B C3B 1.349(7)
N1B C5B 1.465(8)
N2B C3B 1.339(7)
N2B C2B 1.370(7)
N3B C4B 1.286(6)
C1B C2B 1.365(8)
C3B C4B 1.432(8)
B1H C31H 1.638(6)
B1H C21H 1.651(6)
B1H C41H 1.640(7)
B1H C11H 1.648(6)
C11H C16H 1.389(6)
C11H C12H 1.398(6)
C12H C13H 1.389(6)
C13H C14H 1.381(7)
C13H C17H 1.501(7)
C14H C15H 1.376(7)
C15H C16H 1.391(6)
C15H C18H 1.495(7)
C17H F117 1.296(6)
C17H F317 1.330(6)
C17H F217 1.343(7)
C18H F118 1.305(7)
C18H F218 1.317(6)
C18H F318 1.346(6)
C21H C26H 1.391(6)
C21H C22H 1.403(6)
C22H C23H 1.380(6)
C23H C24H 1.381(7)
C23H C27H 1.493(7)
C24H C25H 1.389(7)
C25H C26H 1.392(6)
C25H C28H 1.491(7)
C27H F727 1.240(15)
C27H F627 1.314(14)
C27H F327 1.315(8)
C27H F227 1.331(7)
C27H F527 1.334(16)
C27H F127 1.389(8)
C27H F927 1.403(14)
C27H F427 1.430(16)
C27H F827 1.439(17)
C28H F428 1.224(14)
C28H F528 1.261(11)
C28H F828 1.282(12)
C28H F928 1.317(12)
C28H F128 1.327(9)
C28H F228 1.373(8)
C28H F728 1.391(12)
C28H F628 1.439(11)
C28H F328 1.446(9)
F428 F528 1.572(17)
F528 F628 0.953(12)
F728 F828 1.087(15)
F728 F928 1.400(17)
C31H C36H 1.402(6)
C31H C32H 1.394(7)
C32H C33H 1.391(6)
C33H C34H 1.391(7)
C33H C37H 1.487(7)
C34H C35H 1.370(7)
C35H C36H 1.394(6)
C35H C38H 1.502(7)
C37H F337 1.311(6)
C37H F237 1.320(7)
C37H F137 1.333(7)
C38H F338 1.315(6)
C38H F138 1.322(6)
C38H F238 1.331(6)
C41H C42H 1.392(6)
C41H C46H 1.395(6)
C42H C43H 1.392(7)
C43H C44H 1.386(6)
C43H C48H 1.501(7)
C44H C45H 1.385(7)
C45H C46H 1.385(6)
C45H C47H 1.492(6)
C47H F347 1.332(6)
C47H F147 1.343(6)
C47H F247 1.341(6)
C48H F448 1.220(15)
C48H F848 1.266(16)
C48H F648 1.33(2)
C48H F748 1.325(16)
C48H F348 1.353(11)
C48H F248 1.337(9)
C48H F148 1.364(10)
C48H F548 1.420(16)
C48H F948 1.509(19)
B1I C31I 1.630(7)
B1I C21I 1.643(6)
B1I C11I 1.641(7)
B1I C41I 1.648(7)
C11I C12I 1.398(6)
C11I C16I 1.400(6)
C12I C13I 1.394(7)
C13I C14I 1.390(7)
C13I C17I 1.485(7)
C14I C15I 1.382(7)
C15I C16I 1.384(7)
C15I C18I 1.500(7)
C17I F179 1.218(11)
C17I F175 1.281(15)
C17I F176 1.295(14)
C17I F171 1.324(8)
C17I F172 1.346(8)
C17I F173 1.400(9)
C17I F178 1.414(13)
C17I F177 1.429(14)
C17I F174 1.493(16)
C18I F183 1.317(7)
C18I F182 1.334(6)
C18I F181 1.336(6)
C21I C22I 1.401(6)
C21I C26I 1.399(6)
C22I C23I 1.384(6)
C23I C24I 1.379(7)
C23I C27I 1.496(7)
C24I C25I 1.383(7)
C25I C26I 1.382(6)
C25I C28I 1.500(7)
C27I F279 1.26(4)
C27I F277 1.29(3)
C27I F272 1.316(8)
C27I F276 1.310(10)
C27I F274 1.334(12)
C27I F278 1.38(3)
C27I F273 1.361(8)
C27I F271 1.381(8)
C27I F275 1.377(10)
C28I F283 1.303(7)
C28I F281 1.309(6)
C28I F282 1.329(7)
C31I C32I 1.395(6)
C31I C36I 1.402(6)
C32I C33I 1.387(6)
C33I C34I 1.382(7)
C33I C37I 1.495(7)
C34I C35I 1.375(7)
C35I C36I 1.382(7)
C35I C38I 1.498(7)
C37I F375 1.215(14)
C37I F373 1.280(9)
C37I F378 1.30(2)
C37I F374 1.319(12)
C37I F371 1.362(10)
C37I F379 1.388(14)
C37I F372 1.385(9)
C37I F377 1.447(15)
C37I F376 1.515(11)
C38I F382 1.318(7)
C38I F383 1.332(6)
C38I F381 1.341(6)
C41I C46I 1.377(7)
C41I C42I 1.393(7)
C42I C43I 1.391(7)
C43I C44I 1.371(8)
C43I C47I 1.492(8)
C44I C45I 1.385(8)
C45I C46I 1.404(7)
C45I C48I 1.491(9)
C47I F471 1.334(7)
C47I F473 1.342(6)
C47I F472 1.342(6)
C48I F488 1.211(17)
C48I F484 1.246(14)
C48I F481 1.305(12)
C48I F482 1.300(10)
C48I F483 1.348(11)
C48I F487 1.399(13)
C48I F486 1.433(16)
C48I F485 1.494(14)
C48I F489 1.540(15)
C1F Cl2F 1.772(10)
C1F Cl1F 1.771(10)
C1G Cl2G 1.738(11)
C1G Cl1G 1.740(10)
C1E Cl2E 1.719(7)
C1E Cl1E 1.740(6)
